data_4331927
loop_
_publ_author_name
'Fritsch, Joseph M.'
'Retka, Noah D.'
'McNeill, Kristopher'

_publ_section_title
;
 Synthesis, Structure, and Unusual Reactivity of \b-Halovinyl Cobalt
 Porphyrin Complexes
;
_journal_issue 5
_journal_name_full 'Inorganic Chemistry'
_journal_page_first 2288
_journal_page_last 2295
_journal_paper_doi 10.1021/ic0518834
_journal_volume 45
_journal_year 2006
_chemical_formula_moiety 'C46 H30 Br Co N4'
_chemical_formula_sum 'C46 H30 Br Co N4'
_chemical_formula_weight 777.58
_chemical_name_common 05204
_chemical_name_systematic
; 
 ? 
;
_space_group_IT_number 2
_symmetry_cell_setting triclinic
_symmetry_space_group_name_Hall '-P 1'
_symmetry_space_group_name_H-M 'P -1'
_atom_sites_solution_hydrogens geom
_atom_sites_solution_primary direct
_atom_sites_solution_secondary difmap
_audit_creation_method SHELXL-97
_cell_angle_alpha 103.136(3)
_cell_angle_beta 107.623(3)
_cell_angle_gamma 102.179(3)
_cell_formula_units_Z 2
_cell_length_a 11.251(2)
_cell_length_b 13.175(3)
_cell_length_c 14.369(3)
_cell_measurement_reflns_used 3812
_cell_measurement_temperature 173(2)
_cell_volume 1884.9(7)
_computing_cell_refinement 'SAINT, BRuker'
_computing_data_collection 'SMART, Bruker'
_computing_data_reduction 'SAINT, BRuker'
_computing_molecular_graphics 'SHELXTL, Bruker'
_computing_structure_refinement 'SHELXL-97 (Sheldrick, 1997)'
_computing_structure_solution 'SHELXS-97 (Sheldrick, 1990)'
_diffrn_ambient_temperature 173(2)
_diffrn_measured_fraction_theta_full 0.987
_diffrn_measured_fraction_theta_max 0.987
_diffrn_measurement_device_type 'Siemens SMART Platform CCD'
_diffrn_measurement_method 'area detector'
_diffrn_radiation_monochromator graphite
_diffrn_radiation_source 'normal-focus sealed tube'
_diffrn_radiation_type MoK\a
_diffrn_radiation_wavelength 0.71073
_diffrn_reflns_av_R_equivalents 0.0284
_diffrn_reflns_av_sigmaI/netI 0.0320
_diffrn_reflns_limit_h_max 13
_diffrn_reflns_limit_h_min -13
_diffrn_reflns_limit_k_max 15
_diffrn_reflns_limit_k_min -15
_diffrn_reflns_limit_l_max 17
_diffrn_reflns_limit_l_min -17
_diffrn_reflns_number 18247
_diffrn_reflns_theta_full 25.11
_diffrn_reflns_theta_max 25.11
_diffrn_reflns_theta_min 1.57
_exptl_absorpt_coefficient_mu 1.553
_exptl_absorpt_correction_T_max 1.000000
_exptl_absorpt_correction_T_min 0.870270
_exptl_absorpt_correction_type multi-scan
_exptl_absorpt_process_details 'SADABS, R.Blessing, 1995'
_exptl_crystal_colour red-purple
_exptl_crystal_density_diffrn 1.370
_exptl_crystal_density_method 'not measured'
_exptl_crystal_description block
_exptl_crystal_F_000 792
_exptl_crystal_size_max 0.30
_exptl_crystal_size_mid 0.30
_exptl_crystal_size_min 0.20
_refine_diff_density_max 0.982
_refine_diff_density_min -0.899
_refine_diff_density_rms 0.074
_refine_ls_extinction_method none
_refine_ls_goodness_of_fit_ref 1.076
_refine_ls_hydrogen_treatment riding
_refine_ls_matrix_type full
_refine_ls_number_parameters 489
_refine_ls_number_reflns 6642
_refine_ls_number_restraints 0
_refine_ls_restrained_S_all 1.076
_refine_ls_R_factor_all 0.0532
_refine_ls_R_factor_gt 0.0447
_refine_ls_shift/su_max 0.000
_refine_ls_shift/su_mean 0.000
_refine_ls_structure_factor_coef Fsqd
_refine_ls_weighting_details 'calc w=1/[\s^2^(Fo^2^)+(0.0592P)^2^+2.7772P] where P=(Fo^2^+2Fc^2^)/3'
_refine_ls_weighting_scheme calc
_refine_ls_wR_factor_gt 0.1191
_refine_ls_wR_factor_ref 0.1242
_reflns_number_gt 5534
_reflns_number_total 6642
_reflns_threshold_expression >2sigma(I)
_cod_data_source_file ic0518834sup1.cif
_cod_data_source_block 05204m
_cod_original_sg_symbol_H-M P-1
_cod_database_code 4331927

loop_
_symmetry_equiv_pos_as_xyz
'x, y, z'
'-x, -y, -z'

loop_
_atom_site_label
_atom_site_type_symbol
_atom_site_fract_x
_atom_site_fract_y
_atom_site_fract_z
_atom_site_U_iso_or_equiv
_atom_site_adp_type
_atom_site_occupancy
_atom_site_symmetry_multiplicity
_atom_site_calc_flag
_atom_site_refinement_flags
_atom_site_disorder_assembly
_atom_site_disorder_group
Co1 Co 0.17500(4) 0.12791(3) 0.20305(3) 0.02213(13) Uani 1 1 d . . .
Br1 Br 0.06771(4) 0.23683(3) 0.49083(3) 0.04914(14) Uani 1 1 d . . .
N2 N -0.0073(3) 0.0411(2) 0.1252(2) 0.0241(6) Uani 1 1 d . . .
N1 N 0.2159(3) -0.0038(2) 0.22625(19) 0.0240(6) Uani 1 1 d . . .
C2 C 0.3257(3) -0.1162(3) 0.2935(3) 0.0297(7) Uani 1 1 d . A .
H2A H 0.3953 -0.1421 0.3249 0.036 Uiso 1 1 calc R . .
N3 N 0.1338(3) 0.2587(2) 0.1781(2) 0.0263(6) Uani 1 1 d . . .
C45 C 0.1632(4) 0.1714(3) 0.3364(3) 0.0369(8) Uani 1 1 d . . .
H45A H 0.2410 0.1872 0.3941 0.044 Uiso 1 1 calc R . .
C12 C -0.0641(3) -0.0692(3) 0.1084(2) 0.0259(7) Uani 1 1 d . . .
C24 C 0.0199(4) 0.3838(3) 0.1531(3) 0.0397(9) Uani 1 1 d . . .
H24A H -0.0508 0.4127 0.1321 0.048 Uiso 1 1 calc R . .
C1 C 0.3384(3) -0.0142(3) 0.2723(2) 0.0258(7) Uani 1 1 d . . .
C17 C -0.2294(3) 0.2105(2) 0.0438(2) 0.0266(7) Uani 1 1 d . . .
C4 C 0.1287(3) -0.0997(3) 0.2171(2) 0.0260(7) Uani 1 1 d . A .
N4 N 0.3625(3) 0.2065(2) 0.2545(2) 0.0255(6) Uani 1 1 d . . .
C6 C -0.0852(3) -0.2454(3) 0.1476(3) 0.0278(7) Uani 1 1 d . . .
C5 C -0.0051(3) -0.1345(3) 0.1585(3) 0.0266(7) Uani 1 1 d . . .
C15 C -0.1091(3) 0.0763(3) 0.0751(2) 0.0256(7) Uani 1 1 d . . .
C34 C 0.4204(3) 0.3174(3) 0.2767(3) 0.0288(7) Uani 1 1 d . . .
C23 C 0.0113(3) 0.2701(3) 0.1371(3) 0.0286(7) Uani 1 1 d . . .
C26 C 0.2186(3) 0.3650(3) 0.2197(3) 0.0309(8) Uani 1 1 d . . .
C46 C 0.0670(5) 0.1808(4) 0.3545(3) 0.0604(13) Uani 1 1 d . . .
H46A H -0.0137 0.1593 0.2981 0.073 Uiso 1 1 calc R . .
C37 C 0.4670(3) 0.1656(3) 0.2837(2) 0.0265(7) Uani 1 1 d . . .
C38 C 0.4570(3) 0.0613(3) 0.2931(2) 0.0261(7) Uani 1 1 d . . .
C28 C 0.4295(3) 0.5134(3) 0.3103(3) 0.0298(7) Uani 1 1 d . . .
C16 C -0.1040(3) 0.1852(3) 0.0854(2) 0.0260(7) Uani 1 1 d . . .
C39 C 0.5809(3) 0.0318(2) 0.3300(3) 0.0262(7) Uani 1 1 d . . .
C14 C -0.2255(3) -0.0140(3) 0.0190(3) 0.0316(8) Uani 1 1 d . . .
H14A H -0.3065 -0.0115 -0.0248 0.038 Uiso 1 1 calc R . .
C13 C -0.1987(3) -0.1034(3) 0.0400(3) 0.0309(7) Uani 1 1 d . . .
H13A H -0.2577 -0.1754 0.0144 0.037 Uiso 1 1 calc R . .
C29 C 0.4296(4) 0.5736(3) 0.4026(3) 0.0402(9) Uani 1 1 d . . .
H29A H 0.3831 0.5388 0.4378 0.048 Uiso 1 1 calc R . .
C42 C 0.8121(4) -0.0210(3) 0.3960(3) 0.0411(9) Uani 1 1 d . . .
H42A H 0.8915 -0.0386 0.4189 0.049 Uiso 1 1 calc R . .
C40 C 0.6301(3) -0.0158(3) 0.2588(3) 0.0346(8) Uani 1 1 d . . .
H40A H 0.5846 -0.0300 0.1874 0.042 Uiso 1 1 calc R . .
C44 C 0.6482(4) 0.0521(3) 0.4337(3) 0.0365(8) Uani 1 1 d . . .
H44A H 0.6151 0.0843 0.4826 0.044 Uiso 1 1 calc R . .
C18 C -0.3229(4) 0.1950(3) 0.0881(3) 0.0369(8) Uani 1 1 d . . .
H18A H -0.3078 0.1664 0.1442 0.044 Uiso 1 1 calc R . .
C36 C 0.5894(3) 0.2504(3) 0.3184(3) 0.0320(8) Uani 1 1 d . . .
H36A H 0.6744 0.2420 0.3394 0.038 Uiso 1 1 calc R . .
C20 C -0.4621(4) 0.2611(3) -0.0313(3) 0.0402(9) Uani 1 1 d . . .
H20A H -0.5412 0.2783 -0.0569 0.048 Uiso 1 1 calc R . .
C22 C -0.2532(3) 0.2523(3) -0.0384(3) 0.0336(8) Uani 1 1 d . . .
H22A H -0.1896 0.2646 -0.0689 0.040 Uiso 1 1 calc R . .
C21 C -0.3700(4) 0.2763(3) -0.0761(3) 0.0385(9) Uani 1 1 d . . .
H21A H -0.3863 0.3033 -0.1332 0.046 Uiso 1 1 calc R . .
C35 C 0.5600(3) 0.3436(3) 0.3155(3) 0.0338(8) Uani 1 1 d . . .
H35A H 0.6208 0.4140 0.3354 0.041 Uiso 1 1 calc R . .
C19 C -0.4381(4) 0.2207(3) 0.0514(3) 0.0416(9) Uani 1 1 d . . .
H19A H -0.5007 0.2106 0.0830 0.050 Uiso 1 1 calc R . .
C7 C -0.1034(4) -0.2688(3) 0.2327(3) 0.0340(8) Uani 1 1 d . . .
H7A H -0.0657 -0.2138 0.2978 0.041 Uiso 1 1 calc R . .
C9 C -0.2325(4) -0.4537(3) 0.1292(3) 0.0425(9) Uani 1 1 d . . .
H9A H -0.2819 -0.5245 0.1231 0.051 Uiso 1 1 calc R . .
C11 C -0.1417(4) -0.3278(3) 0.0530(3) 0.0378(8) Uani 1 1 d . . .
H11A H -0.1293 -0.3134 -0.0058 0.045 Uiso 1 1 calc R . .
C32 C 0.5675(4) 0.6756(3) 0.3027(3) 0.0418(9) Uani 1 1 d . . .
H32A H 0.6151 0.7105 0.2684 0.050 Uiso 1 1 calc R . .
C43 C 0.7636(4) 0.0257(3) 0.4667(3) 0.0414(9) Uani 1 1 d . . .
H43A H 0.8092 0.0398 0.5380 0.050 Uiso 1 1 calc R . .
C33 C 0.4990(4) 0.5648(3) 0.2606(3) 0.0382(8) Uani 1 1 d . . .
H33A H 0.5000 0.5241 0.1972 0.046 Uiso 1 1 calc R . .
C31 C 0.5660(4) 0.7347(3) 0.3948(3) 0.0439(10) Uani 1 1 d . . .
H31A H 0.6128 0.8104 0.4236 0.053 Uiso 1 1 calc R . .
C8 C -0.1772(4) -0.3731(3) 0.2229(3) 0.0410(9) Uani 1 1 d . . .
H8A H -0.1892 -0.3884 0.2815 0.049 Uiso 1 1 calc R . .
C41 C 0.7459(4) -0.0424(3) 0.2921(3) 0.0444(9) Uani 1 1 d . . .
H41A H 0.7792 -0.0752 0.2436 0.053 Uiso 1 1 calc R . .
C10 C -0.2157(4) -0.4308(3) 0.0440(3) 0.0462(10) Uani 1 1 d . . .
H10A H -0.2551 -0.4859 -0.0211 0.055 Uiso 1 1 calc R . .
C30 C 0.4975(4) 0.6849(3) 0.4447(3) 0.0469(10) Uani 1 1 d . . .
H30A H 0.4963 0.7260 0.5077 0.056 Uiso 1 1 calc R . .
C27 C 0.3530(3) 0.3942(3) 0.2664(3) 0.0297(7) Uani 1 1 d . . .
C25 C 0.1476(4) 0.4417(3) 0.2036(3) 0.0425(10) Uani 1 1 d . . .
H25A H 0.1835 0.5189 0.2246 0.051 Uiso 0.9663(19) 1 calc PR A 1
Br2 Br 0.1519(12) -0.2892(9) 0.3011(12) 0.051(5) Uani 0.0337(19) 1 d P . 2
C3 C 0.1969(3) -0.1687(3) 0.2609(3) 0.0301(7) Uani 1 1 d . . .
H3A H 0.1586 -0.2378 0.2657 0.036 Uiso 0.970(2) 1 calc PR A 1
Br3 Br 0.1841(13) 0.5844(10) 0.2263(15) 0.063(7) Uani 0.030(2) 1 d P . 2

loop_
_atom_site_aniso_label
_atom_site_aniso_U_11
_atom_site_aniso_U_22
_atom_site_aniso_U_33
_atom_site_aniso_U_23
_atom_site_aniso_U_13
_atom_site_aniso_U_12
Co1 0.0219(2) 0.0180(2) 0.0231(2) 0.00490(17) 0.00425(17) 0.00666(16)
Br1 0.0631(3) 0.0489(3) 0.0420(2) 0.01347(19) 0.0264(2) 0.0204(2)
N2 0.0263(14) 0.0193(13) 0.0240(13) 0.0057(11) 0.0056(11) 0.0077(11)
N1 0.0249(13) 0.0212(13) 0.0240(13) 0.0060(11) 0.0069(11) 0.0074(11)
C2 0.0309(18) 0.0282(17) 0.0312(18) 0.0117(14) 0.0081(14) 0.0136(14)
N3 0.0240(14) 0.0208(13) 0.0277(14) 0.0068(11) 0.0019(11) 0.0060(11)
C45 0.0326(19) 0.040(2) 0.0289(18) 0.0018(15) 0.0018(15) 0.0173(16)
C12 0.0239(16) 0.0246(16) 0.0284(17) 0.0081(13) 0.0087(13) 0.0074(13)
C24 0.034(2) 0.0238(17) 0.050(2) 0.0073(16) -0.0006(17) 0.0138(15)
C1 0.0290(17) 0.0229(16) 0.0239(16) 0.0054(13) 0.0067(13) 0.0110(13)
C17 0.0248(16) 0.0191(15) 0.0266(16) 0.0027(13) 0.0009(13) 0.0055(13)
C4 0.0271(16) 0.0238(16) 0.0264(16) 0.0071(13) 0.0086(13) 0.0086(13)
N4 0.0252(14) 0.0200(13) 0.0267(14) 0.0051(11) 0.0050(11) 0.0068(11)
C6 0.0240(16) 0.0244(16) 0.0356(18) 0.0102(14) 0.0094(14) 0.0097(13)
C5 0.0282(17) 0.0205(15) 0.0302(17) 0.0072(13) 0.0102(14) 0.0072(13)
C15 0.0255(16) 0.0256(16) 0.0245(16) 0.0077(13) 0.0064(13) 0.0096(13)
C34 0.0269(17) 0.0206(16) 0.0318(18) 0.0062(13) 0.0047(14) 0.0040(13)
C23 0.0255(17) 0.0258(17) 0.0308(17) 0.0077(14) 0.0050(14) 0.0093(13)
C26 0.0297(18) 0.0210(16) 0.0339(18) 0.0060(14) 0.0031(14) 0.0071(14)
C46 0.050(3) 0.088(4) 0.031(2) 0.007(2) 0.0153(19) 0.009(2)
C37 0.0273(17) 0.0257(16) 0.0246(16) 0.0046(13) 0.0075(13) 0.0107(13)
C38 0.0276(17) 0.0274(16) 0.0231(16) 0.0043(13) 0.0082(13) 0.0137(14)
C28 0.0234(16) 0.0228(16) 0.0347(18) 0.0072(14) 0.0009(14) 0.0064(13)
C16 0.0251(16) 0.0260(16) 0.0254(16) 0.0087(13) 0.0059(13) 0.0089(13)
C39 0.0227(16) 0.0187(15) 0.0336(18) 0.0062(13) 0.0070(14) 0.0060(13)
C14 0.0244(17) 0.0287(17) 0.0336(18) 0.0096(14) 0.0018(14) 0.0050(14)
C13 0.0250(17) 0.0216(16) 0.0355(19) 0.0048(14) 0.0034(14) 0.0018(13)
C29 0.041(2) 0.0302(19) 0.040(2) 0.0063(16) 0.0118(17) 0.0013(16)
C42 0.0288(19) 0.036(2) 0.058(3) 0.0167(18) 0.0096(18) 0.0157(16)
C40 0.0333(19) 0.0325(18) 0.0359(19) 0.0056(15) 0.0111(15) 0.0137(15)
C44 0.0345(19) 0.0347(19) 0.0345(19) 0.0067(15) 0.0063(16) 0.0125(16)
C18 0.0338(19) 0.039(2) 0.037(2) 0.0145(16) 0.0087(16) 0.0109(16)
C36 0.0244(17) 0.0300(18) 0.0379(19) 0.0091(15) 0.0079(15) 0.0080(14)
C20 0.0286(19) 0.0327(19) 0.046(2) 0.0055(17) -0.0016(16) 0.0120(15)
C22 0.0347(19) 0.0322(18) 0.0311(18) 0.0095(15) 0.0075(15) 0.0118(15)
C21 0.038(2) 0.0326(19) 0.035(2) 0.0105(16) -0.0017(16) 0.0149(16)
C35 0.0271(17) 0.0261(17) 0.043(2) 0.0104(15) 0.0082(15) 0.0045(14)
C19 0.0277(19) 0.047(2) 0.047(2) 0.0126(18) 0.0106(17) 0.0117(17)
C7 0.040(2) 0.0285(18) 0.0348(19) 0.0105(15) 0.0152(16) 0.0109(15)
C9 0.040(2) 0.0262(18) 0.060(3) 0.0194(18) 0.0162(19) 0.0045(16)
C11 0.045(2) 0.0275(18) 0.0350(19) 0.0078(15) 0.0117(17) 0.0057(16)
C32 0.0320(19) 0.034(2) 0.056(2) 0.0244(19) 0.0069(17) 0.0056(16)
C43 0.0319(19) 0.036(2) 0.044(2) 0.0114(17) 0.0001(17) 0.0072(16)
C33 0.036(2) 0.0335(19) 0.043(2) 0.0152(17) 0.0095(17) 0.0104(16)
C31 0.033(2) 0.0216(17) 0.062(3) 0.0129(18) -0.0014(18) 0.0039(15)
C8 0.047(2) 0.035(2) 0.048(2) 0.0209(18) 0.0227(19) 0.0128(17)
C41 0.040(2) 0.039(2) 0.062(3) 0.0125(19) 0.024(2) 0.0203(17)
C10 0.054(2) 0.0260(19) 0.043(2) 0.0050(16) 0.0070(19) 0.0025(17)
C30 0.047(2) 0.031(2) 0.047(2) 0.0017(17) 0.0077(19) 0.0048(17)
C27 0.0298(17) 0.0208(16) 0.0316(18) 0.0066(14) 0.0045(14) 0.0053(13)
C25 0.034(2) 0.0195(17) 0.057(2) 0.0074(16) -0.0028(17) 0.0082(15)
Br2 0.041(7) 0.025(6) 0.090(11) 0.027(6) 0.018(6) 0.017(5)
C3 0.0352(19) 0.0246(16) 0.0319(18) 0.0119(14) 0.0103(15) 0.0116(14)
Br3 0.035(8) 0.016(7) 0.109(15) 0.011(7) -0.002(7) 0.003(5)

loop_
_atom_type_symbol
_atom_type_description
_atom_type_scat_dispersion_real
_atom_type_scat_dispersion_imag
_atom_type_scat_source
C C 0.0033 0.0016 'International Tables Vol C Tables 4.2.6.8 and 6.1.1.4'
H H 0.0000 0.0000 'International Tables Vol C Tables 4.2.6.8 and 6.1.1.4'
N N 0.0061 0.0033 'International Tables Vol C Tables 4.2.6.8 and 6.1.1.4'
Co Co 0.3494 0.9721 'International Tables Vol C Tables 4.2.6.8 and 6.1.1.4'
Br Br -0.2901 2.4595 'International Tables Vol C Tables 4.2.6.8 and 6.1.1.4'

loop_
_geom_angle_atom_site_label_1
_geom_angle_atom_site_label_2
_geom_angle_atom_site_label_3
_geom_angle
_geom_angle_site_symmetry_3
C45 Co1 N2 98.00(14) .
C45 Co1 N3 89.70(14) .
N2 Co1 N3 90.28(11) .
C45 Co1 N1 90.97(13) .
N2 Co1 N1 89.49(11) .
N3 Co1 N1 179.31(11) .
C45 Co1 N4 93.59(14) .
N2 Co1 N4 168.40(11) .
N3 Co1 N4 89.96(11) .
N1 Co1 N4 90.14(11) .
C15 N2 C12 104.8(3) .
C15 N2 Co1 127.5(2) .
C12 N2 Co1 127.7(2) .
C4 N1 C1 104.8(3) .
C4 N1 Co1 126.9(2) .
C1 N1 Co1 127.4(2) .
C3 C2 C1 107.5(3) .
C3 C2 H2A 126.2 .
C1 C2 H2A 126.2 .
C23 N3 C26 104.8(3) .
C23 N3 Co1 127.3(2) .
C26 N3 Co1 126.3(2) .
C46 C45 Co1 126.9(3) .
C46 C45 H45A 116.6 .
Co1 C45 H45A 116.6 .
C5 C12 N2 125.4(3) .
C5 C12 C13 124.3(3) .
N2 C12 C13 109.9(3) .
C25 C24 C23 107.0(3) .
C25 C24 H24A 126.5 .
C23 C24 H24A 126.5 .
N1 C1 C38 125.5(3) .
N1 C1 C2 110.3(3) .
C38 C1 C2 124.2(3) .
C18 C17 C22 118.8(3) .
C18 C17 C16 120.5(3) .
C22 C17 C16 120.7(3) .
N1 C4 C5 125.0(3) .
N1 C4 C3 110.7(3) .
C5 C4 C3 123.5(3) .
C37 N4 C34 104.3(3) .
C37 N4 Co1 128.0(2) .
C34 N4 Co1 127.6(2) .
C7 C6 C11 118.6(3) .
C7 C6 C5 120.2(3) .
C11 C6 C5 121.2(3) .
C12 C5 C4 121.4(3) .
C12 C5 C6 119.5(3) .
C4 C5 C6 119.0(3) .
N2 C15 C16 125.3(3) .
N2 C15 C14 110.5(3) .
C16 C15 C14 124.0(3) .
N4 C34 C27 125.1(3) .
N4 C34 C35 110.7(3) .
C27 C34 C35 124.2(3) .
N3 C23 C16 125.4(3) .
N3 C23 C24 110.5(3) .
C16 C23 C24 124.1(3) .
C27 C26 N3 125.8(3) .
C27 C26 C25 123.7(3) .
N3 C26 C25 110.5(3) .
C45 C46 Br1 123.9(4) .
C45 C46 H46A 118.0 .
Br1 C46 H46A 118.0 .
N4 C37 C38 124.9(3) .
N4 C37 C36 110.8(3) .
C38 C37 C36 123.7(3) .
C1 C38 C37 122.8(3) .
C1 C38 C39 119.2(3) .
C37 C38 C39 118.0(3) .
C29 C28 C33 119.1(3) .
C29 C28 C27 119.0(3) .
C33 C28 C27 121.9(3) .
C23 C16 C15 122.3(3) .
C23 C16 C17 119.3(3) .
C15 C16 C17 118.3(3) .
C44 C39 C40 119.3(3) .
C44 C39 C38 121.1(3) .
C40 C39 C38 119.5(3) .
C13 C14 C15 107.3(3) .
C13 C14 H14A 126.4 .
C15 C14 H14A 126.4 .
C14 C13 C12 107.2(3) .
C14 C13 H13A 126.4 .
C12 C13 H13A 126.4 .
C28 C29 C30 120.5(4) .
C28 C29 H29A 119.7 .
C30 C29 H29A 119.7 .
C43 C42 C41 120.3(3) .
C43 C42 H42A 119.8 .
C41 C42 H42A 119.8 .
C39 C40 C41 120.1(3) .
C39 C40 H40A 120.0 .
C41 C40 H40A 120.0 .
C39 C44 C43 120.4(4) .
C39 C44 H44A 119.8 .
C43 C44 H44A 119.8 .
C19 C18 C17 120.8(4) .
C19 C18 H18A 119.6 .
C17 C18 H18A 119.6 .
C35 C36 C37 106.7(3) .
C35 C36 H36A 126.7 .
C37 C36 H36A 126.7 .
C21 C20 C19 119.4(3) .
C21 C20 H20A 120.3 .
C19 C20 H20A 120.3 .
C17 C22 C21 120.2(4) .
C17 C22 H22A 119.9 .
C21 C22 H22A 119.9 .
C20 C21 C22 120.6(4) .
C20 C21 H21A 119.7 .
C22 C21 H21A 119.7 .
C36 C35 C34 107.5(3) .
C36 C35 H35A 126.3 .
C34 C35 H35A 126.3 .
C20 C19 C18 120.2(4) .
C20 C19 H19A 119.9 .
C18 C19 H19A 119.9 .
C6 C7 C8 120.2(3) .
C6 C7 H7A 119.9 .
C8 C7 H7A 119.9 .
C8 C9 C10 119.5(3) .
C8 C9 H9A 120.2 .
C10 C9 H9A 120.2 .
C10 C11 C6 120.6(4) .
C10 C11 H11A 119.7 .
C6 C11 H11A 119.7 .
C31 C32 C33 119.8(4) .
C31 C32 H32A 120.1 .
C33 C32 H32A 120.1 .
C42 C43 C44 120.1(4) .
C42 C43 H43A 120.0 .
C44 C43 H43A 120.0 .
C28 C33 C32 120.4(4) .
C28 C33 H33A 119.8 .
C32 C33 H33A 119.8 .
C30 C31 C32 120.4(3) .
C30 C31 H31A 119.8 .
C32 C31 H31A 119.8 .
C9 C8 C7 120.6(4) .
C9 C8 H8A 119.7 .
C7 C8 H8A 119.7 .
C42 C41 C40 119.8(4) .
C42 C41 H41A 120.1 .
C40 C41 H41A 120.1 .
C9 C10 C11 120.4(4) .
C9 C10 H10A 119.8 .
C11 C10 H10A 119.8 .
C31 C30 C29 119.8(4) .
C31 C30 H30A 120.1 .
C29 C30 H30A 120.1 .
C26 C27 C34 122.6(3) .
C26 C27 C28 118.8(3) .
C34 C27 C28 118.6(3) .
C24 C25 C26 107.2(3) .
C24 C25 Br3 115.4(5) .
C26 C25 Br3 137.3(5) .
C24 C25 H25A 126.4 .
C26 C25 H25A 126.4 .
Br3 C25 H25A 11.2 .
C3 Br2 Br3 113.0(10) 1_545
C2 C3 C4 106.7(3) .
C2 C3 Br2 116.6(4) .
C4 C3 Br2 135.6(5) .
C2 C3 H3A 126.7 .
C4 C3 H3A 126.7 .
Br2 C3 H3A 13.5 .
C25 Br3 Br2 140.8(12) 1_565

loop_
_geom_bond_atom_site_label_1
_geom_bond_atom_site_label_2
_geom_bond_distance
_geom_bond_site_symmetry_2
Co1 C45 1.925(4) .
Co1 N2 1.951(3) .
Co1 N3 1.956(3) .
Co1 N1 1.960(3) .
Co1 N4 1.963(3) .
Br1 C46 1.927(4) .
N2 C15 1.386(4) .
N2 C12 1.392(4) .
N1 C4 1.378(4) .
N1 C1 1.387(4) .
C2 C3 1.347(5) .
C2 C1 1.432(4) .
C2 H2A 0.9500 .
N3 C23 1.381(4) .
N3 C26 1.393(4) .
C45 C46 1.211(6) .
C45 H45A 0.9500 .
C12 C5 1.389(4) .
C12 C13 1.440(4) .
C24 C25 1.352(5) .
C24 C23 1.441(5) .
C24 H24A 0.9500 .
C1 C38 1.387(5) .
C17 C18 1.388(5) .
C17 C22 1.392(5) .
C17 C16 1.495(4) .
C4 C5 1.397(5) .
C4 C3 1.440(4) .
N4 C37 1.385(4) .
N4 C34 1.386(4) .
C6 C7 1.390(5) .
C6 C11 1.395(5) .
C6 C5 1.492(4) .
C15 C16 1.395(4) .
C15 C14 1.431(5) .
C34 C27 1.395(5) .
C34 C35 1.432(5) .
C23 C16 1.383(5) .
C26 C27 1.381(5) .
C26 C25 1.431(5) .
C46 H46A 0.9500 .
C37 C38 1.395(5) .
C37 C36 1.441(5) .
C38 C39 1.501(4) .
C28 C29 1.382(5) .
C28 C33 1.384(5) .
C28 C27 1.501(4) .
C39 C44 1.385(5) .
C39 C40 1.394(5) .
C14 C13 1.351(5) .
C14 H14A 0.9500 .
C13 H13A 0.9500 .
C29 C30 1.394(5) .
C29 H29A 0.9500 .
C42 C43 1.379(6) .
C42 C41 1.382(6) .
C42 H42A 0.9500 .
C40 C41 1.394(5) .
C40 H40A 0.9500 .
C44 C43 1.387(5) .
C44 H44A 0.9500 .
C18 C19 1.388(5) .
C18 H18A 0.9500 .
C36 C35 1.344(5) .
C36 H36A 0.9500 .
C20 C21 1.379(6) .
C20 C19 1.387(6) .
C20 H20A 0.9500 .
C22 C21 1.393(5) .
C22 H22A 0.9500 .
C21 H21A 0.9500 .
C35 H35A 0.9500 .
C19 H19A 0.9500 .
C7 C8 1.398(5) .
C7 H7A 0.9500 .
C9 C8 1.375(6) .
C9 C10 1.382(6) .
C9 H9A 0.9500 .
C11 C10 1.389(5) .
C11 H11A 0.9500 .
C32 C31 1.381(6) .
C32 C33 1.390(5) .
C32 H32A 0.9500 .
C43 H43A 0.9500 .
C33 H33A 0.9500 .
C31 C30 1.369(6) .
C31 H31A 0.9500 .
C8 H8A 0.9500 .
C41 H41A 0.9500 .
C10 H10A 0.9500 .
C30 H30A 0.9500 .
C25 Br3 1.768(12) .
C25 H25A 0.9500 .
Br2 C3 1.835(12) .
Br2 Br3 1.93(2) 1_545
C3 H3A 0.9500 .
Br3 Br2 1.93(2) 1_565

loop_
_geom_torsion_atom_site_label_1
_geom_torsion_atom_site_label_2
_geom_torsion_atom_site_label_3
_geom_torsion_atom_site_label_4
_geom_torsion
_geom_torsion_site_symmetry_1
_geom_torsion_site_symmetry_4
C45 Co1 N2 C15 91.5(3) . .
N3 Co1 N2 C15 1.8(3) . .
N1 Co1 N2 C15 -177.5(3) . .
N4 Co1 N2 C15 -89.4(6) . .
C45 Co1 N2 C12 -87.8(3) . .
N3 Co1 N2 C12 -177.6(3) . .
N1 Co1 N2 C12 3.1(3) . .
N4 Co1 N2 C12 91.2(6) . .
C45 Co1 N1 C4 79.3(3) . .
N2 Co1 N1 C4 -18.7(3) . .
N3 Co1 N1 C4 -89(9) . .
N4 Co1 N1 C4 172.9(3) . .
C45 Co1 N1 C1 -88.3(3) . .
N2 Co1 N1 C1 173.7(3) . .
N3 Co1 N1 C1 104(9) . .
N4 Co1 N1 C1 5.3(3) . .
C45 Co1 N3 C23 -87.6(3) . .
N2 Co1 N3 C23 10.4(3) . .
N1 Co1 N3 C23 80(9) . .
N4 Co1 N3 C23 178.8(3) . .
C45 Co1 N3 C26 76.1(3) . .
N2 Co1 N3 C26 174.1(3) . .
N1 Co1 N3 C26 -116(9) . .
N4 Co1 N3 C26 -17.5(3) . .
N2 Co1 C45 C46 -26.8(5) . .
N3 Co1 C45 C46 63.4(5) . .
N1 Co1 C45 C46 -116.4(5) . .
N4 Co1 C45 C46 153.4(5) . .
C15 N2 C12 C5 -168.3(3) . .
Co1 N2 C12 C5 11.2(5) . .
C15 N2 C12 C13 5.1(4) . .
Co1 N2 C12 C13 -175.4(2) . .
C4 N1 C1 C38 177.2(3) . .
Co1 N1 C1 C38 -13.0(5) . .
C4 N1 C1 C2 -1.4(3) . .
Co1 N1 C1 C2 168.4(2) . .
C3 C2 C1 N1 0.2(4) . .
C3 C2 C1 C38 -178.5(3) . .
C1 N1 C4 C5 -167.7(3) . .
Co1 N1 C4 C5 22.5(5) . .
C1 N1 C4 C3 2.0(3) . .
Co1 N1 C4 C3 -167.8(2) . .
C45 Co1 N4 C37 95.5(3) . .
N2 Co1 N4 C37 -83.6(6) . .
N3 Co1 N4 C37 -174.8(3) . .
N1 Co1 N4 C37 4.5(3) . .
C45 Co1 N4 C34 -79.5(3) . .
N2 Co1 N4 C34 101.4(6) . .
N3 Co1 N4 C34 10.2(3) . .
N1 Co1 N4 C34 -170.5(3) . .
N2 C12 C5 C4 -12.9(5) . .
C13 C12 C5 C4 174.6(3) . .
N2 C12 C5 C6 168.6(3) . .
C13 C12 C5 C6 -3.9(5) . .
N1 C4 C5 C12 -4.4(5) . .
C3 C4 C5 C12 -172.9(3) . .
N1 C4 C5 C6 174.1(3) . .
C3 C4 C5 C6 5.6(5) . .
C7 C6 C5 C12 -115.5(4) . .
C11 C6 C5 C12 65.5(4) . .
C7 C6 C5 C4 66.0(4) . .
C11 C6 C5 C4 -113.1(4) . .
C12 N2 C15 C16 168.3(3) . .
Co1 N2 C15 C16 -11.2(5) . .
C12 N2 C15 C14 -5.7(4) . .
Co1 N2 C15 C14 174.8(2) . .
C37 N4 C34 C27 -175.6(3) . .
Co1 N4 C34 C27 0.4(5) . .
C37 N4 C34 C35 2.4(4) . .
Co1 N4 C34 C35 178.3(2) . .
C26 N3 C23 C16 178.5(3) . .
Co1 N3 C23 C16 -15.1(5) . .
C26 N3 C23 C24 0.1(4) . .
Co1 N3 C23 C24 166.5(3) . .
C25 C24 C23 N3 0.1(5) . .
C25 C24 C23 C16 -178.3(4) . .
C23 N3 C26 C27 -177.7(4) . .
Co1 N3 C26 C27 15.7(5) . .
C23 N3 C26 C25 -0.2(4) . .
Co1 N3 C26 C25 -166.8(3) . .
Co1 C45 C46 Br1 -174.5(2) . .
C34 N4 C37 C38 167.9(3) . .
Co1 N4 C37 C38 -8.1(5) . .
C34 N4 C37 C36 -3.3(4) . .
Co1 N4 C37 C36 -179.2(2) . .
N1 C1 C38 C37 10.0(5) . .
C2 C1 C38 C37 -171.6(3) . .
N1 C1 C38 C39 -171.7(3) . .
C2 C1 C38 C39 6.7(5) . .
N4 C37 C38 C1 0.9(5) . .
C36 C37 C38 C1 170.9(3) . .
N4 C37 C38 C39 -177.5(3) . .
C36 C37 C38 C39 -7.4(5) . .
N3 C23 C16 C15 4.4(5) . .
C24 C23 C16 C15 -177.4(3) . .
N3 C23 C16 C17 -179.1(3) . .
C24 C23 C16 C17 -0.9(5) . .
N2 C15 C16 C23 9.2(5) . .
C14 C15 C16 C23 -177.7(3) . .
N2 C15 C16 C17 -167.4(3) . .
C14 C15 C16 C17 5.8(5) . .
C18 C17 C16 C23 -109.4(4) . .
C22 C17 C16 C23 69.1(4) . .
C18 C17 C16 C15 67.2(4) . .
C22 C17 C16 C15 -114.3(4) . .
C1 C38 C39 C44 -89.1(4) . .
C37 C38 C39 C44 89.3(4) . .
C1 C38 C39 C40 91.6(4) . .
C37 C38 C39 C40 -90.0(4) . .
N2 C15 C14 C13 4.2(4) . .
C16 C15 C14 C13 -169.8(3) . .
C15 C14 C13 C12 -0.9(4) . .
C5 C12 C13 C14 170.8(3) . .
N2 C12 C13 C14 -2.7(4) . .
C33 C28 C29 C30 0.8(5) . .
C27 C28 C29 C30 -178.8(3) . .
C44 C39 C40 C41 0.0(5) . .
C38 C39 C40 C41 179.3(3) . .
C40 C39 C44 C43 0.2(5) . .
C38 C39 C44 C43 -179.1(3) . .
C22 C17 C18 C19 -0.1(5) . .
C16 C17 C18 C19 178.5(3) . .
N4 C37 C36 C35 3.1(4) . .
C38 C37 C36 C35 -168.2(3) . .
C18 C17 C22 C21 -1.0(5) . .
C16 C17 C22 C21 -179.6(3) . .
C19 C20 C21 C22 -0.6(5) . .
C17 C22 C21 C20 1.4(5) . .
C37 C36 C35 C34 -1.5(4) . .
N4 C34 C35 C36 -0.6(4) . .
C27 C34 C35 C36 177.4(3) . .
C21 C20 C19 C18 -0.5(6) . .
C17 C18 C19 C20 0.8(6) . .
C11 C6 C7 C8 -0.1(5) . .
C5 C6 C7 C8 -179.2(3) . .
C7 C6 C11 C10 0.7(5) . .
C5 C6 C11 C10 179.8(3) . .
C41 C42 C43 C44 -0.4(6) . .
C39 C44 C43 C42 0.0(6) . .
C29 C28 C33 C32 -0.3(5) . .
C27 C28 C33 C32 179.2(3) . .
C31 C32 C33 C28 0.0(5) . .
C33 C32 C31 C30 0.0(6) . .
C10 C9 C8 C7 -0.5(6) . .
C6 C7 C8 C9 0.0(6) . .
C43 C42 C41 C40 0.5(6) . .
C39 C40 C41 C42 -0.4(6) . .
C8 C9 C10 C11 1.1(6) . .
C6 C11 C10 C9 -1.2(6) . .
C32 C31 C30 C29 0.5(6) . .
C28 C29 C30 C31 -0.8(6) . .
N3 C26 C27 C34 0.3(6) . .
C25 C26 C27 C34 -176.8(4) . .
N3 C26 C27 C28 -178.0(3) . .
C25 C26 C27 C28 4.8(6) . .
N4 C34 C27 C26 -8.6(6) . .
C35 C34 C27 C26 173.7(4) . .
N4 C34 C27 C28 169.7(3) . .
C35 C34 C27 C28 -8.0(5) . .
C29 C28 C27 C26 76.3(4) . .
C33 C28 C27 C26 -103.2(4) . .
C29 C28 C27 C34 -102.1(4) . .
C33 C28 C27 C34 78.4(4) . .
C23 C24 C25 C26 -0.3(5) . .
C23 C24 C25 Br3 176.8(8) . .
C27 C26 C25 C24 177.9(4) . .
N3 C26 C25 C24 0.3(5) . .
C27 C26 C25 Br3 1.8(12) . .
N3 C26 C25 Br3 -175.8(11) . .
C1 C2 C3 C4 1.0(4) . .
C1 C2 C3 Br2 -168.4(6) . .
N1 C4 C3 C2 -2.0(4) . .
C5 C4 C3 C2 167.9(3) . .
N1 C4 C3 Br2 164.5(7) . .
C5 C4 C3 Br2 -25.6(9) . .
Br3 Br2 C3 C2 -75.2(9) 1_545 .
Br3 Br2 C3 C4 119.2(7) 1_545 .
C24 C25 Br3 Br2 64.7(17) . 1_565
C26 C25 Br3 Br2 -119.4(13) . 1_565
